data_7122343
loop_
_publ_author_name
'Kong, Lingkai'
'Wang, Mengdan'
'Wang, Ye'
'Song, Bo'
'Yang, Yajie'
'Yao, Qiyi'
'Li, Yanzhong'

_publ_section_title
;
 Merging base-promoted C-C bond cleavage and iron-catalyzed skeletal
 rearrangement involving C-C/C-H bond activation: synthesis of highly
 functionalized carbazoles.
;
_journal_issue 78
_journal_name_full 'Chemical communications (Cambridge, England)'
_journal_page_first 11009
_journal_page_last 11012
_journal_paper_doi 10.1039/c8cc06074f
_journal_volume 54
_journal_year 2018
_chemical_formula_sum 'C32 H23 N O2'
_chemical_formula_weight 453.51
_space_group_crystal_system monoclinic
_space_group_IT_number 14
_space_group_name_Hall '-P 2ybc'
_space_group_name_H-M_alt 'P 1 21/c 1'
_symmetry_space_group_name_Hall '-P 2ybc'
_symmetry_space_group_name_H-M 'P 1 21/c 1'
_atom_sites_solution_hydrogens mixed
_audit_creation_method SHELXL-2013
_audit_update_record
;
2018-01-20 deposited with the CCDC.
2018-09-07 downloaded from the CCDC.
;
_cell_angle_alpha 90
_cell_angle_beta 90.191(3)
_cell_angle_gamma 90
_cell_formula_units_Z 4
_cell_length_a 12.3437(14)
_cell_length_b 8.8269(10)
_cell_length_c 21.695(2)
_cell_measurement_reflns_used 2771
_cell_measurement_temperature 293(2)
_cell_measurement_theta_max 44.810
_cell_measurement_theta_min 4.982
_cell_volume 2363.8(4)
_computing_cell_refinement 'Bruker SMART'
_computing_data_collection 'Bruker SMART'
_computing_data_reduction 'Bruker SHELXTL'
_computing_molecular_graphics 'Bruker SHELXTL'
_computing_publication_material 'Bruker SHELXTL'
_computing_structure_refinement 'SHELXL-2013 (Sheldrick, 2013)'
_computing_structure_solution 'Bruker SHELXTL'
_diffrn_ambient_temperature 293(2)
_diffrn_measured_fraction_theta_full 1.000
_diffrn_measured_fraction_theta_max 1.000
_diffrn_measurement_device_type 'CCD area detector'
_diffrn_measurement_method 'phi and omega scans'
_diffrn_radiation_type MoK\a
_diffrn_radiation_wavelength 0.71073
_diffrn_reflns_av_R_equivalents 0.0361
_diffrn_reflns_av_unetI/netI 0.0389
_diffrn_reflns_Laue_measured_fraction_full 1.000
_diffrn_reflns_Laue_measured_fraction_max 1.000
_diffrn_reflns_limit_h_max 14
_diffrn_reflns_limit_h_min -14
_diffrn_reflns_limit_k_max 10
_diffrn_reflns_limit_k_min -9
_diffrn_reflns_limit_l_max 26
_diffrn_reflns_limit_l_min -23
_diffrn_reflns_number 13191
_diffrn_reflns_point_group_measured_fraction_full 1.000
_diffrn_reflns_point_group_measured_fraction_max 1.000
_diffrn_reflns_theta_full 25.242
_diffrn_reflns_theta_max 25.499
_diffrn_reflns_theta_min 1.877
_exptl_absorpt_coefficient_mu 0.079
_exptl_absorpt_correction_T_max 0.7456
_exptl_absorpt_correction_T_min 0.6622
_exptl_absorpt_correction_type multi-scan
_exptl_absorpt_process_details sadabs
_exptl_crystal_colour colorless
_exptl_crystal_density_diffrn 1.274
_exptl_crystal_description prismatic
_exptl_crystal_F_000 952
_exptl_crystal_size_max 0.200
_exptl_crystal_size_mid 0.160
_exptl_crystal_size_min 0.130
_refine_diff_density_max 0.171
_refine_diff_density_min -0.174
_refine_diff_density_rms 0.033
_refine_ls_extinction_method none
_refine_ls_goodness_of_fit_ref 1.016
_refine_ls_hydrogen_treatment mixed
_refine_ls_matrix_type full
_refine_ls_number_parameters 321
_refine_ls_number_reflns 4395
_refine_ls_number_restraints 0
_refine_ls_restrained_S_all 1.016
_refine_ls_R_factor_all 0.0655
_refine_ls_R_factor_gt 0.0447
_refine_ls_shift/su_max 0.001
_refine_ls_shift/su_mean 0.000
_refine_ls_structure_factor_coef Fsqd
_refine_ls_weighting_details 'w=1/[\s^2^(Fo^2^)+(0.0666P)^2^+0.1550P] where P=(Fo^2^+2Fc^2^)/3'
_refine_ls_weighting_scheme calc
_refine_ls_wR_factor_gt 0.1131
_refine_ls_wR_factor_ref 0.1259
_reflns_Friedel_coverage 0.000
_reflns_number_gt 3194
_reflns_number_total 4395
_reflns_threshold_expression 'I > 2\s(I)'
_cod_data_source_file c8cc06074f2.cif
_cod_data_source_block cd17369
_cod_depositor_comments 'Adding full bibliography for 7122342--7122345.cif.'
_cod_original_cell_volume 2363.9(5)
_cod_database_code 7122343
_shelx_space_group_comment
; 
The symmetry employed for this shelxl refinement is uniquely defined 
by the following loop, which should always be used as a source of 
symmetry information in preference to the above space-group names. 
They are only intended as comments. 
;
_shelx_estimated_absorpt_t_min 0.984
_shelx_estimated_absorpt_t_max 0.990
_shelxl_version_number 2013-4

loop_
_space_group_symop_operation_xyz
'x, y, z'
'-x, y+1/2, -z+1/2'
'-x, -y, -z'
'x, -y-1/2, z-1/2'

loop_
_atom_site_label
_atom_site_type_symbol
_atom_site_fract_x
_atom_site_fract_y
_atom_site_fract_z
_atom_site_U_iso_or_equiv
_atom_site_adp_type
_atom_site_occupancy
_atom_site_site_symmetry_order
_atom_site_calc_flag
_atom_site_refinement_flags_posn
_atom_site_refinement_flags_adp
N1 N 0.09852(11) 0.11926(15) 1.06620(6) 0.0451(3) Uani 1 1 d . .
O1 O 0.32727(11) 0.07478(15) 1.04390(6) 0.0580(4) Uani 1 1 d . .
O2 O 0.46442(11) 0.06109(18) 0.94301(8) 0.0829(5) Uani 1 1 d . .
C1 C -0.00872(13) 0.15584(17) 1.05731(7) 0.0431(4) Uani 1 1 d . .
C2 C -0.09566(14) 0.1314(2) 1.09663(8) 0.0505(4) Uani 1 1 d . .
H2 H -0.0861 0.0831 1.1344 0.061 Uiso 1 1 calc R U
C3 C -0.19527(16) 0.1804(2) 1.07827(9) 0.0582(5) Uani 1 1 d . .
H3 H -0.2545 0.1650 1.1039 0.070 Uiso 1 1 calc R U
C4 C -0.21030(15) 0.2526(2) 1.02215(9) 0.0583(5) Uani 1 1 d . .
H4 H -0.2792 0.2853 1.0109 0.070 Uiso 1 1 calc R U
C5 C -0.12505(13) 0.2767(2) 0.98302(8) 0.0500(4) Uani 1 1 d . .
H5 H -0.1362 0.3248 0.9454 0.060 Uiso 1 1 calc R U
C6 C -0.02171(13) 0.22866(17) 0.99996(7) 0.0414(4) Uani 1 1 d . .
C7 C 0.08448(12) 0.23350(17) 0.97211(7) 0.0398(4) Uani 1 1 d . .
C8 C 0.15494(13) 0.16418(17) 1.01446(7) 0.0409(4) Uani 1 1 d . .
C9 C 0.26404(13) 0.14250(18) 1.00067(7) 0.0440(4) Uani 1 1 d . .
C10 C 0.30218(13) 0.19685(18) 0.94477(8) 0.0445(4) Uani 1 1 d . .
C11 C 0.23145(13) 0.26363(18) 0.90072(7) 0.0431(4) Uani 1 1 d . .
C12 C 0.12238(13) 0.28233(17) 0.91418(7) 0.0409(4) Uani 1 1 d . .
C13 C 0.04489(12) 0.34462(18) 0.86781(7) 0.0398(4) Uani 1 1 d . .
C14 C 0.01751(14) 0.2624(2) 0.81596(7) 0.0472(4) Uani 1 1 d . .
H14 H 0.0504 0.1691 0.8092 0.057 Uiso 1 1 calc R U
C15 C -0.05707(15) 0.3153(2) 0.77415(8) 0.0571(5) Uani 1 1 d . .
H15 H -0.0752 0.2573 0.7398 0.069 Uiso 1 1 calc R U
C16 C -0.10477(15) 0.4537(2) 0.78306(9) 0.0609(5) Uani 1 1 d . .
H16 H -0.1558 0.4899 0.7551 0.073 Uiso 1 1 calc R U
C17 C -0.07664(15) 0.5382(2) 0.83349(10) 0.0601(5) Uani 1 1 d . .
H17 H -0.1077 0.6332 0.8392 0.072 Uiso 1 1 calc R U
C18 C -0.00290(14) 0.48450(19) 0.87586(8) 0.0522(4) Uani 1 1 d . .
H18 H 0.0148 0.5428 0.9101 0.063 Uiso 1 1 calc R U
C19 C 0.27659(13) 0.3068(2) 0.83955(8) 0.0486(4) Uani 1 1 d . .
C20 C 0.33288(15) 0.2008(3) 0.80528(8) 0.0625(5) Uani 1 1 d . .
H20 H 0.3373 0.1013 0.8192 0.075 Uiso 1 1 calc R U
C21 C 0.38260(19) 0.2407(4) 0.75079(10) 0.0844(7) Uani 1 1 d . .
H21 H 0.4216 0.1687 0.7288 0.101 Uiso 1 1 calc R U
C22 C 0.3748(2) 0.3845(4) 0.72914(10) 0.0962(9) Uani 1 1 d . .
H22 H 0.4085 0.4110 0.6924 0.115 Uiso 1 1 calc R U
C23 C 0.3172(2) 0.4909(3) 0.76149(11) 0.0827(7) Uani 1 1 d . .
H23 H 0.3112 0.5892 0.7464 0.099 Uiso 1 1 calc R U
C24 C 0.26812(15) 0.4523(2) 0.81644(9) 0.0618(5) Uani 1 1 d . .
H24 H 0.2290 0.5249 0.8381 0.074 Uiso 1 1 calc R U
C25 C 0.42009(14) 0.1831(2) 0.93369(8) 0.0538(5) Uani 1 1 d . .
C26 C 0.48572(14) 0.3174(3) 0.91695(8) 0.0578(5) Uani 1 1 d . .
C27 C 0.58834(16) 0.2951(3) 0.89329(10) 0.0837(7) Uani 1 1 d . .
H27 H 0.6133 0.1977 0.8852 0.100 Uiso 1 1 calc R U
C28 C 0.6530(2) 0.4184(5) 0.88185(13) 0.1106(12) Uani 1 1 d . .
H28 H 0.7218 0.4039 0.8656 0.133 Uiso 1 1 calc R U
C29 C 0.6179(3) 0.5626(5) 0.89394(13) 0.1101(12) Uani 1 1 d . .
H29 H 0.6632 0.6447 0.8865 0.132 Uiso 1 1 calc R U
C30 C 0.5165(2) 0.5854(3) 0.91684(10) 0.0934(8) Uani 1 1 d . .
H30 H 0.4923 0.6831 0.9248 0.112 Uiso 1 1 calc R U
C31 C 0.44994(18) 0.4628(3) 0.92813(9) 0.0696(6) Uani 1 1 d . .
H31 H 0.3805 0.4784 0.9434 0.084 Uiso 1 1 calc R U
C32 C 0.13942(16) 0.0420(2) 1.12026(8) 0.0583(5) Uani 1 1 d . .
H32A H 0.0923 0.0612 1.1545 0.087 Uiso 1 1 calc R U
H32B H 0.2108 0.0784 1.1297 0.087 Uiso 1 1 calc R U
H32C H 0.1423 -0.0650 1.1124 0.087 Uiso 1 1 calc R U
H1 H 0.388(2) 0.044(3) 1.0261(11) 0.098(9) Uiso 1 1 d . .

loop_
_atom_site_aniso_label
_atom_site_aniso_U_11
_atom_site_aniso_U_22
_atom_site_aniso_U_33
_atom_site_aniso_U_23
_atom_site_aniso_U_13
_atom_site_aniso_U_12
N1 0.0478(8) 0.0465(8) 0.0410(8) 0.0031(6) -0.0008(6) -0.0013(6)
O1 0.0493(8) 0.0709(9) 0.0538(8) 0.0146(6) -0.0056(6) 0.0096(6)
O2 0.0510(8) 0.0874(11) 0.1103(12) 0.0286(9) 0.0082(8) 0.0204(8)
C1 0.0480(10) 0.0392(9) 0.0421(9) -0.0072(7) 0.0021(7) -0.0036(7)
C2 0.0561(11) 0.0483(10) 0.0471(10) -0.0027(8) 0.0073(8) -0.0021(8)
C3 0.0534(11) 0.0617(12) 0.0595(12) -0.0093(10) 0.0171(9) -0.0036(9)
C4 0.0423(10) 0.0674(12) 0.0652(12) -0.0065(10) 0.0048(9) 0.0043(9)
C5 0.0447(10) 0.0564(11) 0.0489(10) -0.0038(8) 0.0006(8) 0.0042(8)
C6 0.0427(9) 0.0411(9) 0.0405(9) -0.0086(7) 0.0015(7) -0.0019(7)
C7 0.0395(9) 0.0403(9) 0.0396(9) -0.0048(7) -0.0023(7) -0.0013(7)
C8 0.0424(9) 0.0409(9) 0.0395(9) -0.0023(7) -0.0007(7) -0.0033(7)
C9 0.0436(9) 0.0434(9) 0.0447(9) 0.0017(7) -0.0065(8) -0.0008(7)
C10 0.0399(9) 0.0461(9) 0.0474(10) -0.0003(7) -0.0022(7) -0.0008(7)
C11 0.0429(9) 0.0438(9) 0.0425(9) -0.0021(7) -0.0012(7) -0.0006(7)
C12 0.0416(9) 0.0395(9) 0.0416(9) -0.0031(7) -0.0011(7) -0.0011(7)
C13 0.0384(9) 0.0413(9) 0.0397(9) 0.0013(7) 0.0033(7) -0.0017(7)
C14 0.0492(10) 0.0498(10) 0.0425(9) -0.0006(8) 0.0006(8) 0.0031(8)
C15 0.0561(11) 0.0723(13) 0.0429(10) 0.0053(9) -0.0075(8) -0.0042(10)
C16 0.0461(11) 0.0774(14) 0.0591(12) 0.0261(10) -0.0042(9) 0.0009(10)
C17 0.0536(11) 0.0472(11) 0.0794(14) 0.0132(10) 0.0063(10) 0.0084(9)
C18 0.0534(11) 0.0445(10) 0.0588(11) -0.0037(8) -0.0008(9) 0.0023(8)
C19 0.0370(9) 0.0674(12) 0.0414(9) -0.0015(8) -0.0038(7) -0.0034(8)
C20 0.0538(11) 0.0873(14) 0.0465(11) -0.0102(10) -0.0026(9) 0.0046(10)
C21 0.0693(15) 0.139(2) 0.0451(12) -0.0122(14) 0.0046(11) 0.0095(15)
C22 0.0740(16) 0.169(3) 0.0451(13) 0.0154(17) 0.0090(11) -0.0068(18)
C23 0.0764(15) 0.1101(19) 0.0617(14) 0.0300(14) -0.0006(12) -0.0160(14)
C24 0.0574(12) 0.0736(14) 0.0544(11) 0.0121(10) 0.0021(9) -0.0052(10)
C25 0.0437(10) 0.0702(13) 0.0475(10) 0.0070(9) -0.0029(8) 0.0037(9)
C26 0.0417(10) 0.0891(15) 0.0426(10) 0.0096(10) -0.0068(8) -0.0116(10)
C27 0.0461(12) 0.135(2) 0.0705(14) 0.0311(14) 0.0004(11) -0.0055(12)
C28 0.0512(14) 0.189(4) 0.092(2) 0.061(2) -0.0047(13) -0.0346(19)
C29 0.099(2) 0.153(3) 0.0786(18) 0.0491(19) -0.0307(16) -0.072(2)
C30 0.115(2) 0.0993(19) 0.0654(15) 0.0119(13) -0.0203(15) -0.0513(16)
C31 0.0711(14) 0.0849(16) 0.0527(12) 0.0000(10) -0.0075(10) -0.0246(12)
C32 0.0631(12) 0.0644(12) 0.0473(10) 0.0123(9) 0.0000(9) 0.0023(9)

loop_
_atom_type_symbol
_atom_type_description
_atom_type_scat_dispersion_real
_atom_type_scat_dispersion_imag
_atom_type_scat_source
C C 0.0033 0.0016 'International Tables Vol C Tables 4.2.6.8 and 6.1.1.4'
H H 0.0000 0.0000 'International Tables Vol C Tables 4.2.6.8 and 6.1.1.4'
N N 0.0061 0.0033 'International Tables Vol C Tables 4.2.6.8 and 6.1.1.4'
O O 0.0106 0.0060 'International Tables Vol C Tables 4.2.6.8 and 6.1.1.4'

loop_
_geom_angle_atom_site_label_1
_geom_angle_atom_site_label_2
_geom_angle_atom_site_label_3
_geom_angle
C1 N1 C8 107.84(13)
C1 N1 C32 123.89(14)
C8 N1 C32 128.23(14)
C9 O1 H1 108.7(16)
N1 C1 C2 128.48(16)
N1 C1 C6 109.72(14)
C2 C1 C6 121.78(16)
C3 C2 C1 118.02(17)
C3 C2 H2 121.0
C1 C2 H2 121.0
C2 C3 C4 121.39(17)
C2 C3 H3 119.3
C4 C3 H3 119.3
C5 C4 C3 120.96(17)
C5 C4 H4 119.5
C3 C4 H4 119.5
C4 C5 C6 119.59(17)
C4 C5 H5 120.2
C6 C5 H5 120.2
C5 C6 C1 118.26(15)
C5 C6 C7 135.37(16)
C1 C6 C7 106.37(14)
C8 C7 C12 120.67(14)
C8 C7 C6 105.91(14)
C12 C7 C6 133.28(15)
N1 C8 C9 128.70(15)
N1 C8 C7 110.14(14)
C9 C8 C7 121.09(14)
O1 C9 C10 124.07(15)
O1 C9 C8 117.79(15)
C10 C9 C8 118.09(14)
C9 C10 C11 121.46(15)
C9 C10 C25 116.74(15)
C11 C10 C25 121.80(15)
C12 C11 C10 120.14(15)
C12 C11 C19 121.51(15)
C10 C11 C19 118.31(14)
C11 C12 C7 118.43(15)
C11 C12 C13 121.48(14)
C7 C12 C13 120.01(14)
C18 C13 C14 118.05(15)
C18 C13 C12 121.21(14)
C14 C13 C12 120.73(14)
C15 C14 C13 121.48(17)
C15 C14 H14 119.3
C13 C14 H14 119.3
C16 C15 C14 119.84(18)
C16 C15 H15 120.1
C14 C15 H15 120.1
C17 C16 C15 119.42(17)
C17 C16 H16 120.3
C15 C16 H16 120.3
C16 C17 C18 120.78(17)
C16 C17 H17 119.6
C18 C17 H17 119.6
C17 C18 C13 120.41(17)
C17 C18 H18 119.8
C13 C18 H18 119.8
C24 C19 C20 118.08(18)
C24 C19 C11 122.14(16)
C20 C19 C11 119.73(17)
C21 C20 C19 120.9(2)
C21 C20 H20 119.5
C19 C20 H20 119.5
C22 C21 C20 120.3(2)
C22 C21 H21 119.9
C20 C21 H21 119.9
C21 C22 C23 120.0(2)
C21 C22 H22 120.0
C23 C22 H22 120.0
C22 C23 C24 120.1(2)
C22 C23 H23 119.9
C24 C23 H23 119.9
C23 C24 C19 120.6(2)
C23 C24 H24 119.7
C19 C24 H24 119.7
O2 C25 C10 118.95(17)
O2 C25 C26 119.98(17)
C10 C25 C26 120.85(17)
C31 C26 C27 119.5(2)
C31 C26 C25 121.71(18)
C27 C26 C25 118.7(2)
C28 C27 C26 119.2(3)
C28 C27 H27 120.4
C26 C27 H27 120.4
C29 C28 C27 121.2(3)
C29 C28 H28 119.4
C27 C28 H28 119.4
C30 C29 C28 119.9(3)
C30 C29 H29 120.1
C28 C29 H29 120.1
C29 C30 C31 119.8(3)
C29 C30 H30 120.1
C31 C30 H30 120.1
C26 C31 C30 120.4(2)
C26 C31 H31 119.8
C30 C31 H31 119.8
N1 C32 H32A 109.5
N1 C32 H32B 109.5
H32A C32 H32B 109.5
N1 C32 H32C 109.5
H32A C32 H32C 109.5
H32B C32 H32C 109.5

loop_
_geom_bond_atom_site_label_1
_geom_bond_atom_site_label_2
_geom_bond_distance
N1 C1 1.375(2)
N1 C8 1.381(2)
N1 C32 1.446(2)
O1 C9 1.3568(19)
O1 H1 0.89(2)
O2 C25 1.225(2)
C1 C2 1.390(2)
C1 C6 1.409(2)
C2 C3 1.361(3)
C2 H2 0.9300
C3 C4 1.387(3)
C3 H3 0.9300
C4 C5 1.371(3)
C4 H4 0.9300
C5 C6 1.392(2)
C5 H5 0.9300
C6 C7 1.446(2)
C7 C8 1.404(2)
C7 C12 1.410(2)
C8 C9 1.394(2)
C9 C10 1.388(2)
C10 C11 1.420(2)
C10 C25 1.481(2)
C11 C12 1.389(2)
C11 C19 1.490(2)
C12 C13 1.491(2)
C13 C18 1.380(2)
C13 C14 1.380(2)
C14 C15 1.372(2)
C14 H14 0.9300
C15 C16 1.371(3)
C15 H15 0.9300
C16 C17 1.368(3)
C16 H16 0.9300
C17 C18 1.376(3)
C17 H17 0.9300
C18 H18 0.9300
C19 C24 1.383(3)
C19 C20 1.383(3)
C20 C21 1.379(3)
C20 H20 0.9300
C21 C22 1.357(4)
C21 H21 0.9300
C22 C23 1.373(4)
C22 H22 0.9300
C23 C24 1.382(3)
C23 H23 0.9300
C24 H24 0.9300
C25 C26 1.482(3)
C26 C31 1.379(3)
C26 C27 1.382(3)
C27 C28 1.373(4)
C27 H27 0.9300
C28 C29 1.369(4)
C28 H28 0.9300
C29 C30 1.363(4)
C29 H29 0.9300
C30 C31 1.381(3)
C30 H30 0.9300
C31 H31 0.9300
C32 H32A 0.9600
C32 H32B 0.9600
C32 H32C 0.9600

loop_
_geom_torsion_atom_site_label_1
_geom_torsion_atom_site_label_2
_geom_torsion_atom_site_label_3
_geom_torsion_atom_site_label_4
_geom_torsion
C8 N1 C1 C2 179.53(16)
C32 N1 C1 C2 1.7(3)
C8 N1 C1 C6 -1.50(17)
C32 N1 C1 C6 -179.35(15)
N1 C1 C2 C3 178.80(16)
C6 C1 C2 C3 -0.1(2)
C1 C2 C3 C4 -0.1(3)
C2 C3 C4 C5 0.3(3)
C3 C4 C5 C6 -0.4(3)
C4 C5 C6 C1 0.2(2)
C4 C5 C6 C7 179.97(17)
N1 C1 C6 C5 -179.06(14)
C2 C1 C6 C5 0.0(2)
N1 C1 C6 C7 1.13(17)
C2 C1 C6 C7 -179.82(14)
C5 C6 C7 C8 179.91(18)
C1 C6 C7 C8 -0.33(16)
C5 C6 C7 C12 -4.5(3)
C1 C6 C7 C12 175.26(16)
C1 N1 C8 C9 -175.65(16)
C32 N1 C8 C9 2.1(3)
C1 N1 C8 C7 1.29(17)
C32 N1 C8 C7 179.02(16)
C12 C7 C8 N1 -176.85(13)
C6 C7 C8 N1 -0.58(17)
C12 C7 C8 C9 0.4(2)
C6 C7 C8 C9 176.63(14)
N1 C8 C9 O1 -3.4(3)
C7 C8 C9 O1 179.96(14)
N1 C8 C9 C10 179.16(15)
C7 C8 C9 C10 2.5(2)
O1 C9 C10 C11 178.52(15)
C8 C9 C10 C11 -4.2(2)
O1 C9 C10 C25 -2.1(2)
C8 C9 C10 C25 175.21(15)
C9 C10 C11 C12 3.0(2)
C25 C10 C11 C12 -176.34(16)
C9 C10 C11 C19 -174.62(15)
C25 C10 C11 C19 6.0(2)
C10 C11 C12 C7 -0.1(2)
C19 C11 C12 C7 177.52(14)
C10 C11 C12 C13 -176.79(14)
C19 C11 C12 C13 0.8(2)
C8 C7 C12 C11 -1.6(2)
C6 C7 C12 C11 -176.65(15)
C8 C7 C12 C13 175.19(14)
C6 C7 C12 C13 0.1(3)
C11 C12 C13 C18 -112.38(18)
C7 C12 C13 C18 70.9(2)
C11 C12 C13 C14 68.7(2)
C7 C12 C13 C14 -107.94(18)
C18 C13 C14 C15 -1.7(2)
C12 C13 C14 C15 177.23(16)
C13 C14 C15 C16 1.0(3)
C14 C15 C16 C17 0.5(3)
C15 C16 C17 C18 -1.4(3)
C16 C17 C18 C13 0.7(3)
C14 C13 C18 C17 0.8(2)
C12 C13 C18 C17 -178.09(16)
C12 C11 C19 C24 57.8(2)
C10 C11 C19 C24 -124.54(18)
C12 C11 C19 C20 -124.88(18)
C10 C11 C19 C20 52.8(2)
C24 C19 C20 C21 2.4(3)
C11 C19 C20 C21 -174.98(18)
C19 C20 C21 C22 -1.6(3)
C20 C21 C22 C23 0.0(4)
C21 C22 C23 C24 0.7(4)
C22 C23 C24 C19 0.2(3)
C20 C19 C24 C23 -1.7(3)
C11 C19 C24 C23 175.61(18)
C9 C10 C25 O2 48.9(2)
C11 C10 C25 O2 -131.66(19)
C9 C10 C25 C26 -125.69(17)
C11 C10 C25 C26 53.7(2)
O2 C25 C26 C31 -155.39(19)
C10 C25 C26 C31 19.2(3)
O2 C25 C26 C27 20.3(3)
C10 C25 C26 C27 -165.18(17)
C31 C26 C27 C28 0.5(3)
C25 C26 C27 C28 -175.3(2)
C26 C27 C28 C29 0.6(4)
C27 C28 C29 C30 -1.1(4)
C28 C29 C30 C31 0.4(4)
C27 C26 C31 C30 -1.1(3)
C25 C26 C31 C30 174.52(17)
C29 C30 C31 C26 0.6(3)
